data_7215367
loop_
_publ_author_name
'Chen, Jing'
'Feng, Yun-Long'
'Jiang, Zhan-Guo'
'Cheng, Jian-Wen'

_publ_section_title
;
 Two unusual binodal highly-connected 3D networks constructed with
 mutiflexible ligands
;
_journal_issue 20
_journal_name_full CrystEngComm
_journal_page_first 6071
_journal_paper_doi 10.1039/c1ce05259d
_journal_volume 13
_journal_year 2011
_chemical_formula_moiety 'C28 H24 Co4 N4 O17'
_chemical_formula_sum 'C28 H24 Co4 N4 O17'
_chemical_formula_weight 924.23
_chemical_name_systematic
;
?
;
_space_group_IT_number 15
_symmetry_cell_setting monoclinic
_symmetry_space_group_name_Hall '-C 2yc'
_symmetry_space_group_name_H-M 'C 1 2/c 1'
_atom_sites_solution_hydrogens geom
_atom_sites_solution_primary direct
_atom_sites_solution_secondary difmap
_audit_creation_method SHELXL-97
_cell_angle_alpha 90.00
_cell_angle_beta 128.409(2)
_cell_angle_gamma 90.00
_cell_formula_units_Z 4
_cell_length_a 17.3759(7)
_cell_length_b 19.6161(12)
_cell_length_c 12.1530(4)
_cell_measurement_reflns_used 4477
_cell_measurement_temperature 296(2)
_cell_measurement_theta_max 27.72
_cell_measurement_theta_min 1.82
_cell_volume 3245.9(3)
_computing_cell_refinement 'Siemens SMART & SAINT'
_computing_data_collection 'Siemens SMART'
_computing_data_reduction 'Siemens XPREP'
_computing_molecular_graphics 'Bruker SHELXTL'
_computing_publication_material 'Bruker SHELXTL'
_computing_structure_refinement 'Siemens SHELXTL'
_computing_structure_solution 'Siemens SHELXTL'
_diffrn_ambient_temperature 296(2)
_diffrn_measured_fraction_theta_full 0.995
_diffrn_measured_fraction_theta_max 0.995
_diffrn_measurement_device_type 'Bruker P4'
_diffrn_measurement_method '\w scans'
_diffrn_radiation_monochromator graphite
_diffrn_radiation_source 'fine-focus sealed tube'
_diffrn_radiation_type MoK\a
_diffrn_radiation_wavelength 0.71073
_diffrn_reflns_av_R_equivalents 0.0555
_diffrn_reflns_av_sigmaI/netI 0.0373
_diffrn_reflns_limit_h_max 22
_diffrn_reflns_limit_h_min -22
_diffrn_reflns_limit_k_max 25
_diffrn_reflns_limit_k_min -25
_diffrn_reflns_limit_l_max 15
_diffrn_reflns_limit_l_min -15
_diffrn_reflns_number 24325
_diffrn_reflns_theta_full 27.72
_diffrn_reflns_theta_max 27.72
_diffrn_reflns_theta_min 1.82
_diffrn_standards_decay_% none
_diffrn_standards_interval_count none
_diffrn_standards_interval_time none
_diffrn_standards_number none
_exptl_absorpt_coefficient_mu 2.096
_exptl_absorpt_correction_T_max 0.878
_exptl_absorpt_correction_T_min 0.726
_exptl_absorpt_correction_type empirical
_exptl_absorpt_process_details 'SADABS (Sheldrick, 1996)'
_exptl_crystal_colour purple
_exptl_crystal_density_diffrn 1.891
_exptl_crystal_density_method 'not measured'
_exptl_crystal_description block
_exptl_crystal_F_000 1856
_exptl_crystal_size_max 0.180
_exptl_crystal_size_mid 0.131
_exptl_crystal_size_min 0.062
_refine_diff_density_max 0.937
_refine_diff_density_min -0.696
_refine_diff_density_rms 0.107
_refine_ls_extinction_method none
_refine_ls_goodness_of_fit_ref 1.035
_refine_ls_hydrogen_treatment mixed
_refine_ls_matrix_type full
_refine_ls_number_parameters 243
_refine_ls_number_reflns 3793
_refine_ls_number_restraints 1
_refine_ls_restrained_S_all 1.035
_refine_ls_R_factor_gt 0.0422
_refine_ls_shift/su_max 0.000
_refine_ls_shift/su_mean 0.000
_refine_ls_structure_factor_coef Fsqd
_refine_ls_weighting_details 'calc w=1/[\s^2^(Fo^2^)+(0.0789P)^2^+0.1003P] where P=(Fo^2^+2Fc^2^)/3'
_refine_ls_weighting_scheme calc
_refine_ls_wR_factor_gt 0.1130
_refine_ls_wR_factor_ref 0.1231
_reflns_number_gt 2870
_reflns_number_total 3793
_reflns_threshold_expression >2sigma(I)
_cod_data_source_file c1ce05259d.txt
_cod_data_source_block a
_cod_depositor_comments
;
The following automatic conversions were performed:

'_symmetry_cell_setting' value 'Monoclinic' changed to 'monoclinic'
according to
/usr/data/users/saulius/automatic-downloads/retrospective/RSC/lib/dictionaries/cif_core.dic
dictionary named 'cif_core.dic' version 2.4.2 from 2011-04-26.

Automatic conversion script
Id: cif_fix_values 2281 2013-09-26 08:29:07Z andrius 
;
_cod_original_sg_symbol_H-M C2/c
_cod_database_code 7215367
_refine_ls_r_factor_ref 0.0600

loop_
_symmetry_equiv_pos_as_xyz
'x, y, z'
'-x, y, -z+1/2'
'x+1/2, y+1/2, z'
'-x+1/2, y+1/2, -z+1/2'
'-x, -y, -z'
'x, -y, z-1/2'
'-x+1/2, -y+1/2, -z'
'x+1/2, -y+1/2, z-1/2'

loop_
_atom_site_label
_atom_site_type_symbol
_atom_site_fract_x
_atom_site_fract_y
_atom_site_fract_z
_atom_site_U_iso_or_equiv
_atom_site_adp_type
_atom_site_occupancy
_atom_site_symmetry_multiplicity
_atom_site_calc_flag
_atom_site_refinement_flags
Co1 Co 0.23885(3) 0.16881(2) 0.19423(5) 0.02736(15) Uani 1 1 d .
Co2 Co 0.32155(3) 0.19161(2) 0.02932(5) 0.02634(15) Uani 1 1 d .
O1 O 0.3394(2) -0.08815(12) 0.5706(3) 0.0420(6) Uani 1 1 d .
O2 O 0.27790(19) -0.07150(11) 0.6841(3) 0.0375(6) Uani 1 1 d .
O3 O 0.2646(2) 0.16089(12) 0.8272(3) 0.0377(6) Uani 1 1 d .
O4 O 0.2925(2) 0.24903(11) 0.7399(3) 0.0386(6) Uani 1 1 d .
O5 O 0.35585(17) 0.14960(12) 0.4282(2) 0.0320(5) Uani 1 1 d .
O6 O 0.37516(17) 0.20559(12) 0.2524(2) 0.0322(5) Uani 1 1 d .
O7 O 0.53699(18) 0.20217(14) 0.4044(3) 0.0464(7) Uani 1 1 d .
O8 O 0.19377(17) 0.20287(11) 0.0052(2) 0.0264(5) Uani 1 1 d .
H H 0.152(3) 0.187(2) -0.057(4) 0.032 Uiso 1 1 d .
O1W O 0.0000 0.1681(3) -0.2500 0.168(5) Uani 1 2 d SD
H1WA H 0.0182 0.1934 -0.2869 0.201 Uiso 1 1 d RD
N1 N 0.1134(2) 0.12261(15) 0.1517(3) 0.0383(7) Uani 1 1 d .
N2 N 0.0146(2) 0.04923(17) 0.1450(4) 0.0451(8) Uani 1 1 d .
C1 C 0.3213(2) 0.02489(16) 0.6191(3) 0.0274(7) Uani 1 1 d .
C2 C 0.3026(2) 0.06861(15) 0.6898(3) 0.0272(7) Uani 1 1 d .
H2A H 0.2885 0.0507 0.7464 0.033 Uiso 1 1 calc R
C3 C 0.3046(2) 0.13885(15) 0.6767(3) 0.0251(6) Uani 1 1 d .
C4 C 0.3244(2) 0.16525(16) 0.5900(3) 0.0282(7) Uani 1 1 d .
H4A H 0.3250 0.2121 0.5792 0.034 Uiso 1 1 calc R
C5 C 0.3428(2) 0.12135(16) 0.5208(3) 0.0279(7) Uani 1 1 d .
C6 C 0.3420(3) 0.05150(17) 0.5335(4) 0.0307(7) Uani 1 1 d .
H6A H 0.3550 0.0227 0.4860 0.037 Uiso 1 1 calc R
C7 C 0.3130(2) -0.05124(16) 0.6257(3) 0.0297(7) Uani 1 1 d .
C8 C 0.2848(2) 0.18675(16) 0.7539(3) 0.0282(7) Uani 1 1 d .
C9 C 0.4511(3) 0.1460(2) 0.4684(4) 0.0421(9) Uani 1 1 d .
H9A H 0.4681 0.0989 0.4684 0.051 Uiso 1 1 calc R
H9B H 0.4983 0.1641 0.5625 0.051 Uiso 1 1 calc R
C10 C 0.4543(3) 0.18737(17) 0.3651(4) 0.0309(7) Uani 1 1 d .
C11 C 0.1041(3) 0.06022(19) 0.1800(4) 0.0395(8) Uani 1 1 d .
H11A H 0.1533 0.0274 0.2194 0.047 Uiso 1 1 calc R
C12 C -0.0359(3) 0.1086(3) 0.0902(5) 0.0653(14) Uani 1 1 d .
H12A H -0.0998 0.1169 0.0570 0.078 Uiso 1 1 calc R
C13 C 0.0242(3) 0.1532(2) 0.0932(6) 0.0638(14) Uani 1 1 d .
H13A H 0.0080 0.1979 0.0607 0.077 Uiso 1 1 calc R
C14 C -0.0172(3) -0.0120(2) 0.1756(5) 0.0527(11) Uani 1 1 d .
H14A H 0.0087 -0.0520 0.1615 0.063 Uiso 1 1 calc R
H14B H -0.0883 -0.0147 0.1107 0.063 Uiso 1 1 calc R

loop_
_atom_site_aniso_label
_atom_site_aniso_U_11
_atom_site_aniso_U_22
_atom_site_aniso_U_33
_atom_site_aniso_U_23
_atom_site_aniso_U_13
_atom_site_aniso_U_12
Co1 0.0453(3) 0.0215(2) 0.0373(3) 0.00207(17) 0.0366(2) 0.00206(18)
Co2 0.0406(3) 0.0228(2) 0.0352(3) 0.00386(17) 0.0332(2) 0.00428(17)
O1 0.0795(19) 0.0233(12) 0.0636(17) -0.0095(11) 0.0645(16) -0.0091(12)
O2 0.0668(16) 0.0231(11) 0.0564(16) -0.0027(11) 0.0550(15) -0.0050(11)
O3 0.0669(17) 0.0291(12) 0.0439(15) -0.0019(10) 0.0477(14) -0.0028(11)
O4 0.0676(17) 0.0239(12) 0.0548(16) 0.0017(10) 0.0531(15) 0.0028(11)
O5 0.0439(13) 0.0383(13) 0.0351(13) 0.0076(10) 0.0350(12) 0.0021(10)
O6 0.0444(14) 0.0332(13) 0.0353(13) 0.0032(10) 0.0328(12) 0.0009(10)
O7 0.0411(15) 0.0619(18) 0.0546(17) -0.0065(14) 0.0387(14) -0.0132(13)
O8 0.0349(12) 0.0233(11) 0.0318(12) 0.0022(9) 0.0261(11) 0.0017(9)
O1W 0.189(8) 0.044(3) 0.072(4) 0.000 -0.017(5) 0.000
N1 0.0449(17) 0.0334(16) 0.0542(19) 0.0000(14) 0.0394(16) -0.0015(13)
N2 0.0509(19) 0.0424(18) 0.059(2) -0.0010(16) 0.0428(18) -0.0086(15)
C1 0.0423(18) 0.0233(15) 0.0322(17) -0.0006(13) 0.0309(15) -0.0006(13)
C2 0.0407(18) 0.0249(15) 0.0318(17) 0.0005(13) 0.0303(16) -0.0023(13)
C3 0.0363(17) 0.0250(15) 0.0280(16) -0.0013(12) 0.0269(14) -0.0024(13)
C4 0.0415(18) 0.0244(16) 0.0315(17) 0.0010(12) 0.0291(16) -0.0015(13)
C5 0.0404(18) 0.0310(16) 0.0310(17) 0.0035(13) 0.0313(15) -0.0015(14)
C6 0.0477(19) 0.0279(16) 0.0366(18) -0.0028(13) 0.0361(17) -0.0012(14)
C7 0.0463(19) 0.0241(15) 0.0322(18) -0.0010(13) 0.0311(16) -0.0027(13)
C8 0.0398(18) 0.0266(16) 0.0319(17) -0.0007(13) 0.0290(16) 0.0005(13)
C9 0.041(2) 0.056(2) 0.041(2) 0.0126(18) 0.0314(18) 0.0010(17)
C10 0.043(2) 0.0301(16) 0.0368(19) -0.0035(14) 0.0333(17) -0.0025(14)
C11 0.051(2) 0.0356(19) 0.055(2) 0.0009(16) 0.045(2) -0.0008(16)
C12 0.045(2) 0.065(3) 0.090(4) 0.024(3) 0.044(3) 0.009(2)
C13 0.056(3) 0.054(3) 0.087(4) 0.029(3) 0.047(3) 0.011(2)
C14 0.074(3) 0.034(2) 0.088(3) -0.011(2) 0.069(3) -0.0155(19)

loop_
_atom_type_symbol
_atom_type_description
_atom_type_scat_dispersion_real
_atom_type_scat_dispersion_imag
_atom_type_scat_source
C C 0.0033 0.0016 'International Tables Vol C Tables 4.2.6.8 and 6.1.1.4'
H H 0.0000 0.0000 'International Tables Vol C Tables 4.2.6.8 and 6.1.1.4'
N N 0.0061 0.0033 'International Tables Vol C Tables 4.2.6.8 and 6.1.1.4'
O O 0.0106 0.0060 'International Tables Vol C Tables 4.2.6.8 and 6.1.1.4'
Co Co 0.3494 0.9721 'International Tables Vol C Tables 4.2.6.8 and 6.1.1.4'

loop_
_geom_angle_atom_site_label_1
_geom_angle_atom_site_label_2
_geom_angle_atom_site_label_3
_geom_angle
_geom_angle_site_symmetry_1
_geom_angle_site_symmetry_3
O4 Co1 O8 100.18(10) 7_556 .
O4 Co1 O2 161.01(10) 7_556 6
O8 Co1 O2 98.52(9) . 6
O4 Co1 N1 87.00(11) 7_556 .
O8 Co1 N1 104.58(11) . .
O2 Co1 N1 85.17(10) 6 .
O4 Co1 O6 96.65(10) 7_556 .
O8 Co1 O6 80.32(9) . .
O2 Co1 O6 89.66(9) 6 .
N1 Co1 O6 173.34(10) . .
O4 Co1 O5 83.59(10) 7_556 .
O8 Co1 O5 152.61(9) . .
O2 Co1 O5 81.31(9) 6 .
N1 Co1 O5 102.71(10) . .
O6 Co1 O5 72.29(8) . .
O8 Co2 O7 163.50(11) . 2_655
O8 Co2 O1 97.21(9) . 6
O7 Co2 O1 92.35(11) 2_655 6
O8 Co2 O3 100.52(10) . 1_554
O7 Co2 O3 93.84(11) 2_655 1_554
O1 Co2 O3 83.79(10) 6 1_554
O8 Co2 O8 82.78(9) . 7
O7 Co2 O8 87.22(10) 2_655 7
O1 Co2 O8 178.07(10) 6 7
O3 Co2 O8 98.11(9) 1_554 7
O8 Co2 O6 76.32(9) . .
O7 Co2 O6 90.92(10) 2_655 .
O1 Co2 O6 86.59(9) 6 .
O3 Co2 O6 169.43(9) 1_554 .
O8 Co2 O6 91.54(9) 7 .
C7 O1 Co2 130.4(2) . 6_556
C7 O2 Co1 128.5(2) . 6_556
C8 O3 Co2 125.7(2) . 1_556
C8 O4 Co1 130.4(2) . 7_556
C5 O5 C9 116.6(3) . .
C5 O5 Co1 127.41(19) . .
C9 O5 Co1 112.75(19) . .
C10 O6 Co1 120.5(2) . .
C10 O6 Co2 129.1(2) . .
Co1 O6 Co2 90.91(9) . .
C10 O7 Co2 160.7(3) . 2_655
Co1 O8 Co2 100.36(10) . .
Co1 O8 Co2 117.68(11) . 7
Co2 O8 Co2 97.22(9) . 7
Co1 O8 H 119(3) . .
Co2 O8 H 114(3) . .
Co2 O8 H 107(3) 7 .
C11 N1 C13 105.2(3) . .
C11 N1 Co1 127.9(3) . .
C13 N1 Co1 126.8(3) . .
C11 N2 C12 106.5(3) . .
C11 N2 C14 126.4(4) . .
C12 N2 C14 126.7(3) . .
C2 C1 C6 119.9(3) . .
C2 C1 C7 120.8(3) . .
C6 C1 C7 119.2(3) . .
C1 C2 C3 120.6(3) . .
C1 C2 H2A 119.7 . .
C3 C2 H2A 119.7 . .
C2 C3 C4 119.3(3) . .
C2 C3 C8 120.9(3) . .
C4 C3 C8 119.7(3) . .
C5 C4 C3 119.3(3) . .
C5 C4 H4A 120.3 . .
C3 C4 H4A 120.3 . .
C4 C5 C6 122.2(3) . .
C4 C5 O5 117.5(3) . .
C6 C5 O5 120.2(3) . .
C5 C6 C1 118.6(3) . .
C5 C6 H6A 120.7 . .
C1 C6 H6A 120.7 . .
O1 C7 O2 126.1(3) . .
O1 C7 C1 117.8(3) . .
O2 C7 C1 116.1(3) . .
O3 C8 O4 126.4(3) . .
O3 C8 C3 117.6(3) . .
O4 C8 C3 116.0(3) . .
O5 C9 C10 108.9(3) . .
O5 C9 H9A 109.9 . .
C10 C9 H9A 109.9 . .
O5 C9 H9B 109.9 . .
C10 C9 H9B 109.9 . .
H9A C9 H9B 108.3 . .
O7 C10 O6 125.6(3) . .
O7 C10 C9 115.8(3) . .
O6 C10 C9 118.5(3) . .
N1 C11 N2 111.8(3) . .
N1 C11 H11A 124.1 . .
N2 C11 H11A 124.1 . .
C13 C12 N2 106.9(4) . .
C13 C12 H12A 126.6 . .
N2 C12 H12A 126.6 . .
C12 C13 N1 109.6(4) . .
C12 C13 H13A 125.2 . .
N1 C13 H13A 125.2 . .
N2 C14 C14 111.9(3) . 2
N2 C14 H14A 109.2 . .
C14 C14 H14A 109.2 2 .
N2 C14 H14B 109.2 . .
C14 C14 H14B 109.2 2 .
H14A C14 H14B 107.9 . .

loop_
_geom_bond_atom_site_label_1
_geom_bond_atom_site_label_2
_geom_bond_distance
_geom_bond_site_symmetry_2
Co1 O4 2.019(2) 7_556
Co1 O8 2.025(2) .
Co1 O2 2.055(2) 6
Co1 N1 2.108(3) .
Co1 O6 2.133(2) .
Co1 O5 2.276(2) .
Co2 O8 2.063(2) .
Co2 O7 2.067(2) 2_655
Co2 O1 2.067(2) 6
Co2 O3 2.087(2) 1_554
Co2 O8 2.096(2) 7
Co2 O6 2.271(2) .
O1 C7 1.251(4) .
O1 Co2 2.067(2) 6_556
O2 C7 1.254(4) .
O2 Co1 2.055(2) 6_556
O3 C8 1.250(4) .
O3 Co2 2.087(2) 1_556
O4 C8 1.252(4) .
O4 Co1 2.019(2) 7_556
O5 C5 1.394(3) .
O5 C9 1.407(4) .
O6 C10 1.247(4) .
O7 C10 1.234(4) .
O7 Co2 2.067(2) 2_655
O8 Co2 2.096(2) 7
O8 H 0.72(4) .
O1W H1WA 0.8501 .
N1 C11 1.308(5) .
N1 C13 1.378(5) .
N2 C11 1.351(5) .
N2 C12 1.359(5) .
N2 C14 1.464(5) .
C1 C2 1.387(4) .
C1 C6 1.396(4) .
C1 C7 1.507(4) .
C2 C3 1.390(4) .
C2 H2A 0.9300 .
C3 C4 1.394(4) .
C3 C8 1.511(4) .
C4 C5 1.373(4) .
C4 H4A 0.9300 .
C5 C6 1.380(5) .
C6 H6A 0.9300 .
C9 C10 1.525(5) .
C9 H9A 0.9700 .
C9 H9B 0.9700 .
C11 H11A 0.9300 .
C12 C13 1.345(6) .
C12 H12A 0.9300 .
C13 H13A 0.9300 .
C14 C14 1.512(9) 2
C14 H14A 0.9700 .
C14 H14B 0.9700 .

loop_
_geom_hbond_atom_site_label_D
_geom_hbond_atom_site_label_H
_geom_hbond_atom_site_label_A
_geom_hbond_distance_DH
_geom_hbond_distance_HA
_geom_hbond_distance_DA
_geom_hbond_angle_DHA
_geom_hbond_site_symmetry_A
O1W H1WA O7 0.85 2.33 2.984(5) 133.5 7
O1W H1WA O6 0.85 2.56 3.305(4) 146.4 7

loop_
_geom_torsion_atom_site_label_1
_geom_torsion_atom_site_label_2
_geom_torsion_atom_site_label_3
_geom_torsion_atom_site_label_4
_geom_torsion
_geom_torsion_site_symmetry_1
_geom_torsion_site_symmetry_4
O4 Co1 O5 C5 78.7(2) 7_556 .
O8 Co1 O5 C5 178.5(2) . .
O2 Co1 O5 C5 -89.7(2) 6 .
N1 Co1 O5 C5 -6.7(3) . .
O6 Co1 O5 C5 177.8(3) . .
O4 Co1 O5 C9 -122.7(2) 7_556 .
O8 Co1 O5 C9 -22.9(3) . .
O2 Co1 O5 C9 68.9(2) 6 .
N1 Co1 O5 C9 151.9(2) . .
O6 Co1 O5 C9 -23.6(2) . .
O4 Co1 O6 C10 98.1(2) 7_556 .
O8 Co1 O6 C10 -162.7(3) . .
O2 Co1 O6 C10 -64.0(2) 6 .
N1 Co1 O6 C10 -25.0(10) . .
O5 Co1 O6 C10 17.0(2) . .
O4 Co1 O6 Co2 -124.06(9) 7_556 .
O8 Co1 O6 Co2 -24.82(8) . .
O2 Co1 O6 Co2 73.88(9) 6 .
N1 Co1 O6 Co2 112.9(9) . .
O5 Co1 O6 Co2 154.87(10) . .
O8 Co2 O6 C10 156.6(3) . .
O7 Co2 O6 C10 -34.0(3) 2_655 .
O1 Co2 O6 C10 58.3(3) 6 .
O3 Co2 O6 C10 82.8(6) 1_554 .
O8 Co2 O6 C10 -121.2(3) 7 .
O8 Co2 O6 Co1 24.71(8) . .
O7 Co2 O6 Co1 -165.86(10) 2_655 .
O1 Co2 O6 Co1 -73.56(10) 6 .
O3 Co2 O6 Co1 -49.0(5) 1_554 .
O8 Co2 O6 Co1 106.90(9) 7 .
O4 Co1 O8 Co2 123.11(10) 7_556 .
O2 Co1 O8 Co2 -60.18(11) 6 .
N1 Co1 O8 Co2 -147.36(10) . .
O6 Co1 O8 Co2 28.01(9) . .
O5 Co1 O8 Co2 27.4(2) . .
O4 Co1 O8 Co2 19.20(14) 7_556 7
O2 Co1 O8 Co2 -164.08(12) 6 7
N1 Co1 O8 Co2 108.73(13) . 7
O6 Co1 O8 Co2 -75.89(12) . 7
O5 Co1 O8 Co2 -76.5(2) . 7
O7 Co2 O8 Co1 -66.8(4) 2_655 .
O1 Co2 O8 Co1 58.11(11) 6 .
O3 Co2 O8 Co1 143.09(10) 1_554 .
O8 Co2 O8 Co1 -119.95(13) 7 .
O6 Co2 O8 Co1 -26.59(9) . .
O7 Co2 O8 Co2 53.1(4) 2_655 7
O1 Co2 O8 Co2 178.05(10) 6 7
O3 Co2 O8 Co2 -96.96(10) 1_554 7
O8 Co2 O8 Co2 0.0 7 7
O6 Co2 O8 Co2 93.36(10) . 7
O4 Co1 N1 C11 -136.2(3) 7_556 .
O8 Co1 N1 C11 124.1(3) . .
O2 Co1 N1 C11 26.5(3) 6 .
O6 Co1 N1 C11 -12.7(11) . .
O5 Co1 N1 C11 -53.4(3) . .
O4 Co1 N1 C13 40.7(4) 7_556 .
O8 Co1 N1 C13 -59.0(4) . .
O2 Co1 N1 C13 -156.6(4) 6 .
O6 Co1 N1 C13 164.2(8) . .
O5 Co1 N1 C13 123.5(4) . .
C6 C1 C2 C3 -0.3(5) . .
C7 C1 C2 C3 -176.2(3) . .
C1 C2 C3 C4 0.9(5) . .
C1 C2 C3 C8 -179.7(3) . .
C2 C3 C4 C5 -0.9(5) . .
C8 C3 C4 C5 179.7(3) . .
C3 C4 C5 C6 0.3(5) . .
C3 C4 C5 O5 176.0(3) . .
C9 O5 C5 C4 111.0(4) . .
Co1 O5 C5 C4 -91.1(3) . .
C9 O5 C5 C6 -73.3(4) . .
Co1 O5 C5 C6 84.6(4) . .
C4 C5 C6 C1 0.3(5) . .
O5 C5 C6 C1 -175.2(3) . .
C2 C1 C6 C5 -0.4(5) . .
C7 C1 C6 C5 175.6(3) . .
Co2 O1 C7 O2 8.7(6) 6_556 .
Co2 O1 C7 C1 -169.6(2) 6_556 .
Co1 O2 C7 O1 -6.5(6) 6_556 .
Co1 O2 C7 C1 171.9(2) 6_556 .
C2 C1 C7 O1 -173.6(3) . .
C6 C1 C7 O1 10.4(5) . .
C2 C1 C7 O2 7.9(5) . .
C6 C1 C7 O2 -168.1(3) . .
Co2 O3 C8 O4 -42.6(5) 1_556 .
Co2 O3 C8 C3 135.8(2) 1_556 .
Co1 O4 C8 O3 -8.1(6) 7_556 .
Co1 O4 C8 C3 173.5(2) 7_556 .
C2 C3 C8 O3 -1.5(5) . .
C4 C3 C8 O3 177.9(3) . .
C2 C3 C8 O4 177.1(3) . .
C4 C3 C8 O4 -3.5(5) . .
C5 O5 C9 C10 -172.5(3) . .
Co1 O5 C9 C10 26.4(4) . .
Co2 O7 C10 O6 -121.6(7) 2_655 .
Co2 O7 C10 C9 61.4(9) 2_655 .
Co1 O6 C10 O7 175.2(3) . .
Co2 O6 C10 O7 55.0(5) . .
Co1 O6 C10 C9 -7.8(4) . .
Co2 O6 C10 C9 -128.0(3) . .
O5 C9 C10 O7 163.6(3) . .
O5 C9 C10 O6 -13.7(5) . .
C13 N1 C11 N2 -1.0(5) . .
Co1 N1 C11 N2 176.5(2) . .
C12 N2 C11 N1 0.4(5) . .
C14 N2 C11 N1 -173.0(4) . .
C11 N2 C12 C13 0.3(6) . .
C14 N2 C12 C13 173.7(4) . .
N2 C12 C13 N1 -0.9(6) . .
C11 N1 C13 C12 1.2(6) . .
Co1 N1 C13 C12 -176.3(3) . .
C11 N2 C14 C14 80.8(5) . 2
C12 N2 C14 C14 -91.4(6) . 2
